data_7027808
loop_
_publ_author_name
'Maekawa, Masahiko'
'Sugimoto, Kunihisa'
'Kuroda-Sowa, Takayoshi'
'Suenaga, Yusaku'
'Munakata, Megumu'

_publ_section_title
;
 Syntheses and structures of dinuclear rhodium(I) complexes and 1-D
 zigzag-chain rhodium(I) co-ordination polymers bridged by rod-like
 bidentate nitrogen ligands&#x200A;&#x2020;
;
_journal_issue 24
_journal_name_full 'Journal of the Chemical Society, Dalton Transactions'
_journal_page_first 4357
_journal_paper_doi 10.1039/a907577a
_journal_year 1999
_chemical_formula_moiety 'C23 H28 B F4 N2 O Rh '
_chemical_formula_sum 'C23 H28 B F4 N2 O Rh'
_chemical_formula_weight 538.20
_space_group_IT_number 61
_symmetry_cell_setting orthorhombic
_symmetry_Int_Tables_number 61
_symmetry_space_group_name_Hall '-P 2ac 2ab'
_symmetry_space_group_name_H-M 'P b c a'
_cell_angle_alpha 90
_cell_angle_beta 90
_cell_angle_gamma 90
_cell_formula_units_Z 8
_cell_length_a 15.153(3)
_cell_length_b 16.4660(5)
_cell_length_c 19.698(1)
_cell_measurement_reflns_used 5117
_cell_measurement_temperature 296.2
_cell_measurement_theta_max 27.5
_cell_volume 4914.8(10)
_computing_data_reduction 'teXsan Ver. 1.10'
_computing_publication_material 'teXsan Ver. 1.10'
_computing_structure_refinement 'teXsan Ver. 1.10'
_computing_structure_solution SIR88
_diffrn_measurement_device_type 'Quantum CCD/Rigaku AFC7'
_diffrn_measurement_method \w
_diffrn_radiation_type 'Mo K\a'
_diffrn_radiation_wavelength 0.7107
_diffrn_reflns_limit_h_max 19
_diffrn_reflns_limit_h_min 0
_diffrn_reflns_limit_k_max 20
_diffrn_reflns_limit_k_min 0
_diffrn_reflns_limit_l_max 24
_diffrn_reflns_limit_l_min 0
_diffrn_reflns_number 5117
_exptl_absorpt_coefficient_mu 0.740
_exptl_absorpt_correction_type none
_exptl_crystal_colour yellow
_exptl_crystal_density_diffrn 1.455
_exptl_crystal_density_method 'not measured'
_exptl_crystal_description block
_exptl_crystal_size_max 0.100
_exptl_crystal_size_mid 0.100
_exptl_crystal_size_min 0.100
_refine_diff_density_max 1.25
_refine_diff_density_min -1.04
_refine_ls_extinction_method none
_refine_ls_goodness_of_fit_ref 1.292
_refine_ls_number_parameters 289
_refine_ls_number_reflns 5092
_refine_ls_R_factor_gt 0.0806
_refine_ls_shift/su_max 0.0050
_refine_ls_structure_factor_coef Fsqd
_refine_ls_weighting_details 'w = 1/[\s^2^(Fo^2^) + (0.06000(Max(Fo^2^,0) + 2Fc^2^)/3)^2^]'
_refine_ls_weighting_scheme calc
_refine_ls_wR_factor_ref 0.1880
_reflns_number_gt 2203
_reflns_number_total 0
_reflns_threshold_expression F^2^>2.0\s(F^2^)
_cod_data_source_file 907577asup1.cif
_cod_data_source_block rh-2bpe-bf4.cif
_cod_original_cell_volume 4914.9(7)
_cod_original_sg_symbol_H-M 'P 21/b 21/c 21/a'
_cod_original_formula_sum 'C23 H28 B F4 N2 O Rh '
_cod_database_code 7027808

loop_
_symmetry_equiv_pos_as_xyz
x,y,z
1/2+x,1/2-y,-z
-x,1/2+y,1/2-z
1/2-x,-y,1/2+z
-x,-y,-z
1/2-x,1/2+y,z
x,1/2-y,1/2+z
1/2+x,y,1/2-z

loop_
_atom_site_label
_atom_site_type_symbol
_atom_site_fract_x
_atom_site_fract_y
_atom_site_fract_z
_atom_site_U_iso_or_equiv
_atom_site_adp_type
_atom_site_occupancy
_atom_site_calc_flag
Rh(1) Rh 0.81700(5) 0.11725(3) 0.12792(3) 0.0435(2) Uani 1.00 d
N(1) N 0.7248(6) 0.2021(3) 0.1640(3) 0.045(2) Uani 1.00 d
N(2) N 0.2621(6) 0.5258(3) 0.3283(3) 0.046(2) Uani 1.00 d
C(1) C 0.6681(8) 0.2813(5) 0.2555(4) 0.058(3) Uani 1.00 d
C(2) C 0.7292(8) 0.2296(5) 0.2279(4) 0.057(3) Uani 1.00 d
C(3) C 0.6554(7) 0.2262(6) 0.1261(4) 0.061(3) Uani 1.00 d
C(4) C 0.5912(9) 0.2753(6) 0.1517(4) 0.070(4) Uani 1.00 d
C(5) C 0.5964(8) 0.3039(5) 0.2181(4) 0.053(3) Uani 1.00 d
C(6) C 0.5283(8) 0.3563(5) 0.2504(4) 0.058(3) Uani 1.00 d
C(7) C 0.4496(8) 0.3725(5) 0.2284(4) 0.057(3) Uani 1.00 d
C(8) C 0.3856(7) 0.4243(4) 0.2639(4) 0.050(3) Uani 1.00 d
C(9) C 0.3112(9) 0.4529(5) 0.2318(4) 0.057(3) Uani 1.00 d
C(10) C 0.2526(7) 0.5029(5) 0.2649(4) 0.051(3) Uani 1.00 d
C(11) C 0.3317(8) 0.4979(5) 0.3610(4) 0.064(3) Uani 1.00 d
C(12) C 0.3952(8) 0.4464(5) 0.3319(4) 0.067(4) Uani 1.00 d
C(13) C 0.8763(8) 0.2062(5) 0.0624(5) 0.064(4) Uani 1.00 d
C(14) C 0.9154(8) 0.2078(5) 0.1244(6) 0.066(3) Uani 1.00 d
C(17) C 0.9288(7) 0.0377(5) 0.1193(5) 0.059(3) Uani 1.00 d
C(18) C 0.8791(7) 0.0359(5) 0.0601(5) 0.057(3) Uani 1.00 d
N(2*) N 0.7379(6) 0.0258(3) 0.1717(3) 0.046(2) Uani 1.00 d
Rh(1*) Rh 0.18300(5) 0.61725(3) 0.37208(3) 0.0435(2) Uani 1.00 d
C(10*) C 0.7474(7) 0.0029(5) 0.2351(4) 0.051(3) Uani 1.00 d
C(11*) C 0.6683(8) -0.0021(5) 0.1390(4) 0.064(3) Uani 1.00 d
N(1*) N 0.2752(6) 0.7021(3) 0.3360(3) 0.045(2) Uani 1.00 d
C(13*) C 0.1237(8) 0.7062(5) 0.4376(5) 0.064(4) Uani 1.00 d
C(14*) C 0.0846(8) 0.7078(5) 0.3756(6) 0.066(3) Uani 1.00 d
C(17*) C 0.0712(7) 0.5377(5) 0.3807(5) 0.059(3) Uani 1.00 d
C(18*) C 0.1209(7) 0.5359(5) 0.4399(5) 0.057(3) Uani 1.00 d
C(9*) C 0.6888(9) -0.0471(5) 0.2682(4) 0.057(3) Uani 1.00 d
C(12*) C 0.6048(8) -0.0536(5) 0.1681(4) 0.067(4) Uani 1.00 d
C(2*) C 0.2708(8) 0.7296(5) 0.2721(4) 0.057(3) Uani 1.00 d
C(3*) C 0.3446(7) 0.7262(6) 0.3739(4) 0.061(3) Uani 1.00 d
C(8*) C 0.6144(7) -0.0757(4) 0.2361(4) 0.050(3) Uani 1.00 d
C(1*) C 0.3319(8) 0.7813(5) 0.2445(4) 0.058(3) Uani 1.00 d
C(4*) C 0.4088(9) 0.7753(6) 0.3483(4) 0.070(4) Uani 1.00 d
C(7*) C 0.5504(8) -0.1275(5) 0.2716(4) 0.057(3) Uani 1.00 d
C(5*) C 0.4036(8) 0.8039(5) 0.2819(4) 0.053(3) Uani 1.00 d
C(6*) C 0.4717(8) -0.1437(5) 0.2496(4) 0.058(3) Uani 1.00 d
C(6*) C 0.4717(8) 0.8563(5) 0.2496(4) 0.058(3) Uani 1.00 d
C(5*) C 0.4036(8) -0.1961(5) 0.2819(4) 0.053(3) Uani 1.00 d
C(7*) C 0.5504(8) 0.8725(5) 0.2716(4) 0.057(3) Uani 1.00 d
C(1*) C 0.3319(8) -0.2187(5) 0.2445(4) 0.058(3) Uani 1.00 d
C(4*) C 0.4088(9) -0.2247(6) 0.3483(4) 0.070(4) Uani 1.00 d
C(8*) C 0.6144(7) 0.9243(4) 0.2361(4) 0.050(3) Uani 1.00 d
C(2*) C 0.2708(8) -0.2704(5) 0.2721(4) 0.057(3) Uani 1.00 d
C(3*) C 0.3446(7) -0.2738(6) 0.3739(4) 0.061(3) Uani 1.00 d
C(9*) C 0.6888(9) 0.9529(5) 0.2682(4) 0.057(3) Uani 1.00 d
C(12*) C 0.6048(8) 0.9464(5) 0.1681(4) 0.067(4) Uani 1.00 d
N(1*) N 0.2752(6) -0.2979(3) 0.3360(3) 0.045(2) Uani 1.00 d
C(10*) C 0.7474(7) 1.0029(5) 0.2351(4) 0.051(3) Uani 1.00 d
C(11*) C 0.6683(8) 0.9979(5) 0.1390(4) 0.064(3) Uani 1.00 d
Rh(1*) Rh 0.18300(5) -0.38275(3) 0.37208(3) 0.0435(2) Uani 1.00 d
N(2*) N 0.7379(6) 1.0258(3) 0.1717(3) 0.046(2) Uani 1.00 d
N(2') N 0.2621(6) -0.4742(3) 0.3283(3) 0.046(2) Uani 1.00 d
C(13*) C 0.1237(8) -0.2938(5) 0.4376(5) 0.064(4) Uani 1.00 d
C(14*) C 0.0846(8) -0.2922(5) 0.3756(6) 0.066(3) Uani 1.00 d
C(17*) C 0.0712(7) -0.4623(5) 0.3807(5) 0.059(3) Uani 1.00 d
C(18*) C 0.1209(7) -0.4641(5) 0.4399(5) 0.057(3) Uani 1.00 d
Rh(1') Rh 0.81700(5) 1.11725(3) 0.12792(3) 0.0435(2) Uani 1.00 d
N(1') N 0.7248(6) 1.2021(3) 0.1640(3) 0.045(2) Uani 1.00 d
C(13') C 0.8763(8) 1.2062(5) 0.0624(5) 0.064(4) Uani 1.00 d
C(14') C 0.9154(8) 1.2078(5) 0.1244(6) 0.066(3) Uani 1.00 d
C(17') C 0.9288(7) 1.0377(5) 0.1193(5) 0.059(3) Uani 1.00 d
C(18') C 0.8791(7) 1.0359(5) 0.0601(5) 0.057(3) Uani 1.00 d
Rh(1*) Rh 1.81700(5) 0.11725(3) 0.12792(3) 0.0435(2) Uani 1.00 d
N(1*) N 1.7248(6) 0.2021(3) 0.1640(3) 0.045(2) Uani 1.00 d
N(2*) N 1.2621(6) 0.5258(3) 0.3283(3) 0.046(2) Uani 1.00 d
C(1*) C 1.6681(8) 0.2813(5) 0.2555(4) 0.058(3) Uani 1.00 d
C(2*) C 1.7292(8) 0.2296(5) 0.2279(4) 0.057(3) Uani 1.00 d
C(3*) C 1.6554(7) 0.2262(6) 0.1261(4) 0.061(3) Uani 1.00 d
C(4*) C 1.5912(9) 0.2753(6) 0.1517(4) 0.070(4) Uani 1.00 d
C(5*) C 1.5964(8) 0.3039(5) 0.2181(4) 0.053(3) Uani 1.00 d
C(6*) C 1.5283(8) 0.3563(5) 0.2504(4) 0.058(3) Uani 1.00 d
C(7*) C 1.4496(8) 0.3725(5) 0.2284(4) 0.057(3) Uani 1.00 d
C(8*) C 1.3856(7) 0.4243(4) 0.2639(4) 0.050(3) Uani 1.00 d
C(9*) C 1.3112(9) 0.4529(5) 0.2318(4) 0.057(3) Uani 1.00 d
C(10*) C 1.2526(7) 0.5029(5) 0.2649(4) 0.051(3) Uani 1.00 d
C(11*) C 1.3317(8) 0.4979(5) 0.3610(4) 0.064(3) Uani 1.00 d
C(12*) C 1.3952(8) 0.4464(5) 0.3319(4) 0.067(4) Uani 1.00 d
C(13*) C 1.8763(8) 0.2062(5) 0.0624(5) 0.064(4) Uani 1.00 d
C(14*) C 1.9154(8) 0.2078(5) 0.1244(6) 0.066(3) Uani 1.00 d
C(17*) C 1.9288(7) 0.0377(5) 0.1193(5) 0.059(3) Uani 1.00 d
C(18*) C 1.8791(7) 0.0359(5) 0.0601(5) 0.057(3) Uani 1.00 d
N(2**) N 1.7379(6) 0.0258(3) 0.1717(3) 0.046(2) Uani 1.00 d
Rh(1**) Rh 1.18300(5) 0.61725(3) 0.37208(3) 0.0435(2) Uani 1.00 d
C(10**) C 1.7474(7) 0.0029(5) 0.2351(4) 0.051(3) Uani 1.00 d
C(11**) C 1.6683(8) -0.0021(5) 0.1390(4) 0.064(3) Uani 1.00 d
N(1**) N 1.2752(6) 0.7021(3) 0.3360(3) 0.045(2) Uani 1.00 d
C(13**) C 1.1237(8) 0.7062(5) 0.4376(5) 0.064(4) Uani 1.00 d
C(14**) C 1.0846(8) 0.7078(5) 0.3756(6) 0.066(3) Uani 1.00 d
C(17**) C 1.0712(7) 0.5377(5) 0.3807(5) 0.059(3) Uani 1.00 d
C(18**) C 1.1209(7) 0.5359(5) 0.4399(5) 0.057(3) Uani 1.00 d
C(9**) C 1.6888(9) -0.0471(5) 0.2682(4) 0.057(3) Uani 1.00 d
C(12**) C 1.6048(8) -0.0536(5) 0.1681(4) 0.067(4) Uani 1.00 d
C(2**) C 1.2708(8) 0.7296(5) 0.2721(4) 0.057(3) Uani 1.00 d
C(3**) C 1.3446(7) 0.7262(6) 0.3739(4) 0.061(3) Uani 1.00 d
C(8**) C 1.6144(7) -0.0757(4) 0.2361(4) 0.050(3) Uani 1.00 d
C(1**) C 1.3319(8) 0.7813(5) 0.2445(4) 0.058(3) Uani 1.00 d
C(4**) C 1.4088(9) 0.7753(6) 0.3483(4) 0.070(4) Uani 1.00 d
C(7**) C 1.5504(8) -0.1275(5) 0.2716(4) 0.057(3) Uani 1.00 d
C(5**) C 1.4036(8) 0.8039(5) 0.2819(4) 0.053(3) Uani 1.00 d
C(6**) C 1.4717(8) -0.1437(5) 0.2496(4) 0.058(3) Uani 1.00 d
C(6**) C 1.4717(8) 0.8563(5) 0.2496(4) 0.058(3) Uani 1.00 d
C(5**) C 1.4036(8) -0.1961(5) 0.2819(4) 0.053(3) Uani 1.00 d
C(7**) C 1.5504(8) 0.8725(5) 0.2716(4) 0.057(3) Uani 1.00 d
C(1**) C 1.3319(8) -0.2187(5) 0.2445(4) 0.058(3) Uani 1.00 d
C(4**) C 1.4088(9) -0.2247(6) 0.3483(4) 0.070(4) Uani 1.00 d
C(8**) C 1.6144(7) 0.9243(4) 0.2361(4) 0.050(3) Uani 1.00 d
C(2**) C 1.2708(8) -0.2704(5) 0.2721(4) 0.057(3) Uani 1.00 d
C(3**) C 1.3446(7) -0.2738(6) 0.3739(4) 0.061(3) Uani 1.00 d
C(9**) C 1.6888(9) 0.9529(5) 0.2682(4) 0.057(3) Uani 1.00 d
C(12**) C 1.6048(8) 0.9464(5) 0.1681(4) 0.067(4) Uani 1.00 d
N(1**) N 1.2752(6) -0.2979(3) 0.3360(3) 0.045(2) Uani 1.00 d
C(10**) C 1.7474(7) 1.0029(5) 0.2351(4) 0.051(3) Uani 1.00 d
C(11**) C 1.6683(8) 0.9979(5) 0.1390(4) 0.064(3) Uani 1.00 d
Rh(1**) Rh 1.18300(5) -0.38275(3) 0.37208(3) 0.0435(2) Uani 1.00 d
N(2**) N 1.7379(6) 1.0258(3) 0.1717(3) 0.046(2) Uani 1.00 d
N(2'*) N 1.2621(6) -0.4742(3) 0.3283(3) 0.046(2) Uani 1.00 d
C(13**) C 1.1237(8) -0.2938(5) 0.4376(5) 0.064(4) Uani 1.00 d
C(14**) C 1.0846(8) -0.2922(5) 0.3756(6) 0.066(3) Uani 1.00 d
C(17**) C 1.0712(7) -0.4623(5) 0.3807(5) 0.059(3) Uani 1.00 d
C(18**) C 1.1209(7) -0.4641(5) 0.4399(5) 0.057(3) Uani 1.00 d
Rh(1'*) Rh 1.81700(5) 1.11725(3) 0.12792(3) 0.0435(2) Uani 1.00 d
N(1'*) N 1.7248(6) 1.2021(3) 0.1640(3) 0.045(2) Uani 1.00 d
C(13'*) C 1.8763(8) 1.2062(5) 0.0624(5) 0.064(4) Uani 1.00 d
C(14'*) C 1.9154(8) 1.2078(5) 0.1244(6) 0.066(3) Uani 1.00 d
C(17'*) C 1.9288(7) 1.0377(5) 0.1193(5) 0.059(3) Uani 1.00 d
C(18'*) C 1.8791(7) 1.0359(5) 0.0601(5) 0.057(3) Uani 1.00 d
Rh(1*) Rh -0.31700(5) 0.61725(3) 0.12792(3) 0.0435(2) Uani 1.00 d
N(1*) N -0.2248(6) 0.7021(3) 0.1640(3) 0.045(2) Uani 1.00 d
N(2*) N 0.2379(6) 1.0258(3) 0.3283(3) 0.046(2) Uani 1.00 d
C(1*) C -0.1681(8) 0.7813(5) 0.2555(4) 0.058(3) Uani 1.00 d
C(2*) C -0.2292(8) 0.7296(5) 0.2279(4) 0.057(3) Uani 1.00 d
C(3*) C -0.1554(7) 0.7262(6) 0.1261(4) 0.061(3) Uani 1.00 d
C(4*) C -0.0912(9) 0.7753(6) 0.1517(4) 0.070(4) Uani 1.00 d
C(5*) C -0.0964(8) 0.8039(5) 0.2181(4) 0.053(3) Uani 1.00 d
C(6*) C -0.0283(8) 0.8563(5) 0.2504(4) 0.058(3) Uani 1.00 d
C(7*) C 0.0504(8) 0.8725(5) 0.2284(4) 0.057(3) Uani 1.00 d
C(8*) C 0.1144(7) 0.9243(4) 0.2639(4) 0.050(3) Uani 1.00 d
C(9*) C 0.1888(9) 0.9529(5) 0.2318(4) 0.057(3) Uani 1.00 d
C(10*) C 0.2474(7) 1.0029(5) 0.2649(4) 0.051(3) Uani 1.00 d
C(11*) C 0.1683(8) 0.9979(5) 0.3610(4) 0.064(3) Uani 1.00 d
C(12*) C 0.1048(8) 0.9464(5) 0.3319(4) 0.067(4) Uani 1.00 d
C(13*) C -0.3763(8) 0.7062(5) 0.0624(5) 0.064(4) Uani 1.00 d
C(14*) C -0.4154(8) 0.7078(5) 0.1244(6) 0.066(3) Uani 1.00 d
C(17*) C -0.4288(7) 0.5377(5) 0.1193(5) 0.059(3) Uani 1.00 d
C(18*) C -0.3791(7) 0.5359(5) 0.0601(5) 0.057(3) Uani 1.00 d
N(2**) N -0.2379(6) 0.5258(3) 0.1717(3) 0.046(2) Uani 1.00 d
Rh(1**) Rh 0.31700(5) 1.11725(3) 0.37208(3) 0.0435(2) Uani 1.00 d
C(10**) C -0.2474(7) 0.5029(5) 0.2351(4) 0.051(3) Uani 1.00 d
C(11**) C -0.1683(8) 0.4979(5) 0.1390(4) 0.064(3) Uani 1.00 d
N(1**) N 0.2248(6) 1.2021(3) 0.3360(3) 0.045(2) Uani 1.00 d
C(13**) C 0.3763(8) 1.2062(5) 0.4376(5) 0.064(4) Uani 1.00 d
C(14**) C 0.4154(8) 1.2078(5) 0.3756(6) 0.066(3) Uani 1.00 d
C(17**) C 0.4288(7) 1.0377(5) 0.3807(5) 0.059(3) Uani 1.00 d
C(18**) C 0.3791(7) 1.0359(5) 0.4399(5) 0.057(3) Uani 1.00 d
C(9**) C -0.1888(9) 0.4529(5) 0.2682(4) 0.057(3) Uani 1.00 d
C(12**) C -0.1048(8) 0.4464(5) 0.1681(4) 0.067(4) Uani 1.00 d
C(8**) C -0.1144(7) 0.4243(4) 0.2361(4) 0.050(3) Uani 1.00 d
C(7**) C -0.0504(8) 0.3725(5) 0.2716(4) 0.057(3) Uani 1.00 d
C(6**) C 0.0283(8) 0.3563(5) 0.2496(4) 0.058(3) Uani 1.00 d
C(5**) C 0.0964(8) 0.3039(5) 0.2819(4) 0.053(3) Uani 1.00 d
C(1**) C 0.1681(8) 0.2813(5) 0.2445(4) 0.058(3) Uani 1.00 d
C(4**) C 0.0912(9) 0.2753(6) 0.3483(4) 0.070(4) Uani 1.00 d
C(2**) C 0.2292(8) 0.2296(5) 0.2721(4) 0.057(3) Uani 1.00 d
C(3**) C 0.1554(7) 0.2262(6) 0.3739(4) 0.061(3) Uani 1.00 d
N(1**) N 0.2248(6) 0.2021(3) 0.3360(3) 0.045(2) Uani 1.00 d
Rh(1**) Rh 0.31700(5) 0.11725(3) 0.37208(3) 0.0435(2) Uani 1.00 d
N(2'*) N 0.2379(6) 0.0258(3) 0.3283(3) 0.046(2) Uani 1.00 d
C(13**) C 0.3763(8) 0.2062(5) 0.4376(5) 0.064(4) Uani 1.00 d
C(14**) C 0.4154(8) 0.2078(5) 0.3756(6) 0.066(3) Uani 1.00 d
C(17**) C 0.4288(7) 0.0377(5) 0.3807(5) 0.059(3) Uani 1.00 d
C(18**) C 0.3791(7) 0.0359(5) 0.4399(5) 0.057(3) Uani 1.00 d
C(10'*) C 0.2474(7) 0.0029(5) 0.2649(4) 0.051(3) Uani 1.00 d
C(11'*) C 0.1683(8) -0.0021(5) 0.3610(4) 0.064(3) Uani 1.00 d
C(9'*) C 0.1888(9) -0.0471(5) 0.2318(4) 0.057(3) Uani 1.00 d
C(12'*) C 0.1048(8) -0.0536(5) 0.3319(4) 0.067(4) Uani 1.00 d
C(8'*) C 0.1144(7) -0.0757(4) 0.2639(4) 0.050(3) Uani 1.00 d
C(7'*) C 0.0504(8) -0.1275(5) 0.2284(4) 0.057(3) Uani 1.00 d
C(6'*) C -0.0283(8) -0.1437(5) 0.2504(4) 0.058(3) Uani 1.00 d
C(5'*) C -0.0964(8) -0.1961(5) 0.2181(4) 0.053(3) Uani 1.00 d
C(1'*) C -0.1681(8) -0.2187(5) 0.2555(4) 0.058(3) Uani 1.00 d
C(4'*) C -0.0912(9) -0.2247(6) 0.1517(4) 0.070(4) Uani 1.00 d
C(2'*) C -0.2292(8) -0.2704(5) 0.2279(4) 0.057(3) Uani 1.00 d
C(3'*) C -0.1554(7) -0.2738(6) 0.1261(4) 0.061(3) Uani 1.00 d
N(1'*) N -0.2248(6) -0.2979(3) 0.1640(3) 0.045(2) Uani 1.00 d
Rh(1'*) Rh -0.31700(5) -0.38275(3) 0.12792(3) 0.0435(2) Uani 1.00 d
N(2**) N -0.2379(6) -0.4742(3) 0.1717(3) 0.046(2) Uani 1.00 d
C(13'*) C -0.3763(8) -0.2938(5) 0.0624(5) 0.064(4) Uani 1.00 d
C(14'*) C -0.4154(8) -0.2922(5) 0.1244(6) 0.066(3) Uani 1.00 d
C(17'*) C -0.4288(7) -0.4623(5) 0.1193(5) 0.059(3) Uani 1.00 d
C(18'*) C -0.3791(7) -0.4641(5) 0.0601(5) 0.057(3) Uani 1.00 d
Rh(1*) Rh 0.68300(5) 0.61725(3) 0.12792(3) 0.0435(2) Uani 1.00 d
N(1*) N 0.7752(6) 0.7021(3) 0.1640(3) 0.045(2) Uani 1.00 d
N(2*) N 1.2379(6) 1.0258(3) 0.3283(3) 0.046(2) Uani 1.00 d
C(1*) C 0.8319(8) 0.7813(5) 0.2555(4) 0.058(3) Uani 1.00 d
C(2*) C 0.7708(8) 0.7296(5) 0.2279(4) 0.057(3) Uani 1.00 d
C(3*) C 0.8446(7) 0.7262(6) 0.1261(4) 0.061(3) Uani 1.00 d
C(4*) C 0.9088(9) 0.7753(6) 0.1517(4) 0.070(4) Uani 1.00 d
C(5*) C 0.9036(8) 0.8039(5) 0.2181(4) 0.053(3) Uani 1.00 d
C(6*) C 0.9717(8) 0.8563(5) 0.2504(4) 0.058(3) Uani 1.00 d
C(7*) C 1.0504(8) 0.8725(5) 0.2284(4) 0.057(3) Uani 1.00 d
C(8*) C 1.1144(7) 0.9243(4) 0.2639(4) 0.050(3) Uani 1.00 d
C(9*) C 1.1888(9) 0.9529(5) 0.2318(4) 0.057(3) Uani 1.00 d
C(10*) C 1.2474(7) 1.0029(5) 0.2649(4) 0.051(3) Uani 1.00 d
C(11*) C 1.1683(8) 0.9979(5) 0.3610(4) 0.064(3) Uani 1.00 d
C(12*) C 1.1048(8) 0.9464(5) 0.3319(4) 0.067(4) Uani 1.00 d
C(13*) C 0.6237(8) 0.7062(5) 0.0624(5) 0.064(4) Uani 1.00 d
C(14*) C 0.5846(8) 0.7078(5) 0.1244(6) 0.066(3) Uani 1.00 d
C(17*) C 0.5712(7) 0.5377(5) 0.1193(5) 0.059(3) Uani 1.00 d
C(18*) C 0.6209(7) 0.5359(5) 0.0601(5) 0.057(3) Uani 1.00 d
N(2**) N 0.7621(6) 0.5258(3) 0.1717(3) 0.046(2) Uani 1.00 d
Rh(1**) Rh 1.31700(5) 1.11725(3) 0.37208(3) 0.0435(2) Uani 1.00 d
C(10**) C 0.7526(7) 0.5029(5) 0.2351(4) 0.051(3) Uani 1.00 d
C(11**) C 0.8317(8) 0.4979(5) 0.1390(4) 0.064(3) Uani 1.00 d
N(1**) N 1.2248(6) 1.2021(3) 0.3360(3) 0.045(2) Uani 1.00 d
C(13**) C 1.3763(8) 1.2062(5) 0.4376(5) 0.064(4) Uani 1.00 d
C(14**) C 1.4154(8) 1.2078(5) 0.3756(6) 0.066(3) Uani 1.00 d
C(17**) C 1.4288(7) 1.0377(5) 0.3807(5) 0.059(3) Uani 1.00 d
C(18**) C 1.3791(7) 1.0359(5) 0.4399(5) 0.057(3) Uani 1.00 d
C(9**) C 0.8112(9) 0.4529(5) 0.2682(4) 0.057(3) Uani 1.00 d
C(12**) C 0.8952(8) 0.4464(5) 0.1681(4) 0.067(4) Uani 1.00 d
C(8**) C 0.8856(7) 0.4243(4) 0.2361(4) 0.050(3) Uani 1.00 d
C(7**) C 0.9496(8) 0.3725(5) 0.2716(4) 0.057(3) Uani 1.00 d
C(6**) C 1.0283(8) 0.3563(5) 0.2496(4) 0.058(3) Uani 1.00 d
C(5**) C 1.0964(8) 0.3039(5) 0.2819(4) 0.053(3) Uani 1.00 d
C(1**) C 1.1681(8) 0.2813(5) 0.2445(4) 0.058(3) Uani 1.00 d
C(4**) C 1.0912(9) 0.2753(6) 0.3483(4) 0.070(4) Uani 1.00 d
C(2**) C 1.2292(8) 0.2296(5) 0.2721(4) 0.057(3) Uani 1.00 d
C(3**) C 1.1554(7) 0.2262(6) 0.3739(4) 0.061(3) Uani 1.00 d
N(1**) N 1.2248(6) 0.2021(3) 0.3360(3) 0.045(2) Uani 1.00 d
Rh(1**) Rh 1.31700(5) 0.11725(3) 0.37208(3) 0.0435(2) Uani 1.00 d
N(2'*) N 1.2379(6) 0.0258(3) 0.3283(3) 0.046(2) Uani 1.00 d
C(13**) C 1.3763(8) 0.2062(5) 0.4376(5) 0.064(4) Uani 1.00 d
C(14**) C 1.4154(8) 0.2078(5) 0.3756(6) 0.066(3) Uani 1.00 d
C(17**) C 1.4288(7) 0.0377(5) 0.3807(5) 0.059(3) Uani 1.00 d
C(18**) C 1.3791(7) 0.0359(5) 0.4399(5) 0.057(3) Uani 1.00 d
C(10'*) C 1.2474(7) 0.0029(5) 0.2649(4) 0.051(3) Uani 1.00 d
C(11'*) C 1.1683(8) -0.0021(5) 0.3610(4) 0.064(3) Uani 1.00 d
C(9'*) C 1.1888(9) -0.0471(5) 0.2318(4) 0.057(3) Uani 1.00 d
C(12'*) C 1.1048(8) -0.0536(5) 0.3319(4) 0.067(4) Uani 1.00 d
C(8'*) C 1.1144(7) -0.0757(4) 0.2639(4) 0.050(3) Uani 1.00 d
C(7'*) C 1.0504(8) -0.1275(5) 0.2284(4) 0.057(3) Uani 1.00 d
C(6'*) C 0.9717(8) -0.1437(5) 0.2504(4) 0.058(3) Uani 1.00 d
C(5'*) C 0.9036(8) -0.1961(5) 0.2181(4) 0.053(3) Uani 1.00 d
C(1'*) C 0.8319(8) -0.2187(5) 0.2555(4) 0.058(3) Uani 1.00 d
C(4'*) C 0.9088(9) -0.2247(6) 0.1517(4) 0.070(4) Uani 1.00 d
C(2'*) C 0.7708(8) -0.2704(5) 0.2279(4) 0.057(3) Uani 1.00 d
C(3'*) C 0.8446(7) -0.2738(6) 0.1261(4) 0.061(3) Uani 1.00 d
N(1'*) N 0.7752(6) -0.2979(3) 0.1640(3) 0.045(2) Uani 1.00 d
Rh(1'*) Rh 0.68300(5) -0.38275(3) 0.12792(3) 0.0435(2) Uani 1.00 d
N(2**) N 0.7621(6) -0.4742(3) 0.1717(3) 0.046(2) Uani 1.00 d
C(13'*) C 0.6237(8) -0.2938(5) 0.0624(5) 0.064(4) Uani 1.00 d
C(14'*) C 0.5846(8) -0.2922(5) 0.1244(6) 0.066(3) Uani 1.00 d
C(17'*) C 0.5712(7) -0.4623(5) 0.1193(5) 0.059(3) Uani 1.00 d
C(18'*) C 0.6209(7) -0.4641(5) 0.0601(5) 0.057(3) Uani 1.00 d

loop_
_atom_site_aniso_label
_atom_site_aniso_U_11
_atom_site_aniso_U_22
_atom_site_aniso_U_33
_atom_site_aniso_U_12
_atom_site_aniso_U_13
_atom_site_aniso_U_23
Rh(1) 0.0380(4) 0.0405(3) 0.0521(4) -0.0007(3) 0.0086(4) -0.0022(3)
N(1) 0.043(6) 0.044(3) 0.047(4) -0.001(3) 0.004(4) -0.012(3)
N(2) 0.050(7) 0.040(3) 0.049(4) 0.013(3) 0.005(4) -0.002(3)
C(1) 0.061(9) 0.066(5) 0.046(5) 0.009(5) 0.010(5) -0.006(4)
C(2) 0.039(8) 0.065(5) 0.067(6) 0.007(5) 0.003(5) 0.000(4)
C(3) 0.044(7) 0.093(6) 0.047(5) 0.026(5) -0.006(5) -0.014(5)
C(4) 0.06(1) 0.088(6) 0.058(6) 0.019(6) -0.015(5) -0.013(5)
C(5) 0.056(8) 0.055(5) 0.049(5) -0.005(4) 0.023(5) -0.005(4)
C(6) 0.062(8) 0.058(5) 0.054(5) 0.006(5) 0.009(5) -0.012(4)
C(7) 0.063(8) 0.059(5) 0.051(5) 0.013(5) -0.004(5) -0.016(4)
C(8) 0.052(8) 0.046(4) 0.054(5) 0.008(4) 0.006(5) 0.005(4)
C(9) 0.064(8) 0.060(5) 0.046(5) -0.001(5) 0.005(5) -0.004(4)
C(10) 0.032(7) 0.070(5) 0.052(6) 0.009(5) -0.003(4) 0.002(4)
C(11) 0.08(1) 0.077(6) 0.037(5) 0.022(5) -0.006(5) -0.009(4)
C(12) 0.064(10) 0.089(6) 0.047(5) 0.042(6) -0.011(5) -0.023(4)
C(13) 0.054(9) 0.060(5) 0.077(7) 0.000(5) 0.028(6) 0.018(5)
C(14) 0.056(9) 0.051(5) 0.091(7) -0.018(4) 0.025(7) -0.006(5)
C(17) 0.038(7) 0.052(4) 0.086(7) 0.017(4) 0.004(5) 0.007(5)
C(18) 0.044(8) 0.051(5) 0.075(7) 0.010(4) 0.001(5) -0.011(4)
N(2*) 0.050(7) 0.040(3) 0.049(4) -0.013(3) 0.005(4) 0.002(3)
Rh(1*) 0.0380(4) 0.0405(3) 0.0521(4) 0.0007(3) 0.0086(4) 0.0022(3)
C(10*) 0.032(7) 0.070(5) 0.052(6) -0.009(5) -0.003(4) -0.002(4)
C(11*) 0.08(1) 0.077(6) 0.037(5) -0.022(5) -0.006(5) 0.009(4)
N(1*) 0.043(6) 0.044(3) 0.047(4) 0.001(3) 0.004(4) 0.012(3)
C(13*) 0.054(9) 0.060(5) 0.077(7) 0.000(5) 0.028(6) -0.018(5)
C(14*) 0.056(9) 0.051(5) 0.091(7) 0.018(4) 0.025(7) 0.006(5)
C(17*) 0.038(7) 0.052(4) 0.086(7) -0.017(4) 0.004(5) -0.007(5)
C(18*) 0.044(8) 0.051(5) 0.075(7) -0.010(4) 0.001(5) 0.011(4)
C(9*) 0.064(8) 0.060(5) 0.046(5) 0.001(5) 0.005(5) 0.004(4)
C(12*) 0.064(10) 0.089(6) 0.047(5) -0.042(6) -0.011(5) 0.023(4)
C(2*) 0.039(8) 0.065(5) 0.067(6) -0.007(5) 0.003(5) 0.000(4)
C(3*) 0.044(7) 0.093(6) 0.047(5) -0.026(5) -0.006(5) 0.014(5)
C(8*) 0.052(8) 0.046(4) 0.054(5) -0.008(4) 0.006(5) -0.005(4)
C(1*) 0.061(9) 0.066(5) 0.046(5) -0.009(5) 0.010(5) 0.006(4)
C(4*) 0.06(1) 0.088(6) 0.058(6) -0.019(6) -0.015(5) 0.013(5)
C(7*) 0.063(8) 0.059(5) 0.051(5) -0.013(5) -0.004(5) 0.016(4)
C(5*) 0.056(8) 0.055(5) 0.049(5) 0.005(4) 0.023(5) 0.005(4)
C(6*) 0.062(8) 0.058(5) 0.054(5) -0.006(5) 0.009(5) 0.012(4)
C(6*) 0.062(8) 0.058(5) 0.054(5) -0.006(5) 0.009(5) 0.012(4)
C(5*) 0.056(8) 0.055(5) 0.049(5) 0.005(4) 0.023(5) 0.005(4)
C(7*) 0.063(8) 0.059(5) 0.051(5) -0.013(5) -0.004(5) 0.016(4)
C(1*) 0.061(9) 0.066(5) 0.046(5) -0.009(5) 0.010(5) 0.006(4)
C(4*) 0.06(1) 0.088(6) 0.058(6) -0.019(6) -0.015(5) 0.013(5)
C(8*) 0.052(8) 0.046(4) 0.054(5) -0.008(4) 0.006(5) -0.005(4)
C(2*) 0.039(8) 0.065(5) 0.067(6) -0.007(5) 0.003(5) 0.000(4)
C(3*) 0.044(7) 0.093(6) 0.047(5) -0.026(5) -0.006(5) 0.014(5)
C(9*) 0.064(8) 0.060(5) 0.046(5) 0.001(5) 0.005(5) 0.004(4)
C(12*) 0.064(10) 0.089(6) 0.047(5) -0.042(6) -0.011(5) 0.023(4)
N(1*) 0.043(6) 0.044(3) 0.047(4) 0.001(3) 0.004(4) 0.012(3)
C(10*) 0.032(7) 0.070(5) 0.052(6) -0.009(5) -0.003(4) -0.002(4)
C(11*) 0.08(1) 0.077(6) 0.037(5) -0.022(5) -0.006(5) 0.009(4)
Rh(1*) 0.0380(4) 0.0405(3) 0.0521(4) 0.0007(3) 0.0086(4) 0.0022(3)
N(2*) 0.050(7) 0.040(3) 0.049(4) -0.013(3) 0.005(4) 0.002(3)
N(2') 0.050(7) 0.040(3) 0.049(4) 0.013(3) 0.005(4) -0.002(3)
C(13*) 0.054(9) 0.060(5) 0.077(7) 0.000(5) 0.028(6) -0.018(5)
C(14*) 0.056(9) 0.051(5) 0.091(7) 0.018(4) 0.025(7) 0.006(5)
C(17*) 0.038(7) 0.052(4) 0.086(7) -0.017(4) 0.004(5) -0.007(5)
C(18*) 0.044(8) 0.051(5) 0.075(7) -0.010(4) 0.001(5) 0.011(4)
Rh(1') 0.0380(4) 0.0405(3) 0.0521(4) -0.0007(3) 0.0086(4) -0.0022(3)
N(1') 0.043(6) 0.044(3) 0.047(4) -0.001(3) 0.004(4) -0.012(3)
C(13') 0.054(9) 0.060(5) 0.077(7) 0.000(5) 0.028(6) 0.018(5)
C(14') 0.056(9) 0.051(5) 0.091(7) -0.018(4) 0.025(7) -0.006(5)
C(17') 0.038(7) 0.052(4) 0.086(7) 0.017(4) 0.004(5) 0.007(5)
C(18') 0.044(8) 0.051(5) 0.075(7) 0.010(4) 0.001(5) -0.011(4)
Rh(1*) 0.0429(4) 0.0441(3) 0.0468(4) -0.0006(3) 0.0036(4) -0.0121(3)
N(1*) 0.043(6) 0.044(3) 0.047(4) -0.001(3) 0.004(4) -0.012(3)
N(2*) 0.043(7) 0.044(3) 0.047(4) -0.001(3) 0.004(4) -0.012(3)
C(1*) 0.043(9) 0.044(5) 0.047(5) -0.001(5) 0.004(5) -0.012(4)
C(2*) 0.043(8) 0.044(5) 0.047(6) -0.001(5) 0.004(5) -0.012(4)
C(3*) 0.043(7) 0.044(6) 0.047(5) -0.001(5) 0.004(5) -0.012(5)
C(4*) 0.04(1) 0.044(6) 0.047(6) -0.001(6) 0.004(5) -0.012(5)
C(5*) 0.043(8) 0.044(5) 0.047(5) -0.001(4) 0.004(5) -0.012(4)
C(6*) 0.043(8) 0.044(5) 0.047(5) -0.001(5) 0.004(5) -0.012(4)
C(7*) 0.043(8) 0.044(5) 0.047(5) -0.001(5) 0.004(5) -0.012(4)
C(8*) 0.043(8) 0.044(4) 0.047(5) -0.001(4) 0.004(5) -0.012(4)
C(9*) 0.043(8) 0.044(5) 0.047(5) -0.001(5) 0.004(5) -0.012(4)
C(10*) 0.043(7) 0.044(5) 0.047(6) -0.001(5) 0.004(4) -0.012(4)
C(11*) 0.04(1) 0.044(6) 0.047(5) -0.001(5) 0.004(5) -0.012(4)
C(12*) 0.043(10) 0.044(6) 0.047(5) -0.001(6) 0.004(5) -0.012(4)
C(13*) 0.043(9) 0.044(5) 0.047(7) -0.001(5) 0.004(6) -0.012(5)
C(14*) 0.043(9) 0.044(5) 0.047(7) -0.001(4) 0.004(7) -0.012(5)
C(17*) 0.043(7) 0.044(4) 0.047(7) -0.001(4) 0.004(5) -0.012(5)
C(18*) 0.043(8) 0.044(5) 0.047(7) -0.001(4) 0.004(5) -0.012(4)
N(2**) 0.043(7) 0.044(3) 0.047(4) -0.001(3) 0.004(4) -0.012(3)
Rh(1**) 0.0429(4) 0.0441(3) 0.0468(4) -0.0006(3) 0.0036(4) -0.0121(3)
C(10**) 0.043(7) 0.044(5) 0.047(6) -0.001(5) 0.004(4) -0.012(4)
C(11**) 0.04(1) 0.044(6) 0.047(5) -0.001(5) 0.004(5) -0.012(4)
N(1**) 0.043(6) 0.044(3) 0.047(4) -0.001(3) 0.004(4) -0.012(3)
C(13**) 0.043(9) 0.044(5) 0.047(7) -0.001(5) 0.004(6) -0.012(5)
C(14**) 0.043(9) 0.044(5) 0.047(7) -0.001(4) 0.004(7) -0.012(5)
C(17**) 0.043(7) 0.044(4) 0.047(7) -0.001(4) 0.004(5) -0.012(5)
C(18**) 0.043(8) 0.044(5) 0.047(7) -0.001(4) 0.004(5) -0.012(4)
C(9**) 0.043(8) 0.044(5) 0.047(5) -0.001(5) 0.004(5) -0.012(4)
C(12**) 0.043(10) 0.044(6) 0.047(5) -0.001(6) 0.004(5) -0.012(4)
C(2**) 0.043(8) 0.044(5) 0.047(6) -0.001(5) 0.004(5) -0.012(4)
C(3**) 0.043(7) 0.044(6) 0.047(5) -0.001(5) 0.004(5) -0.012(5)
C(8**) 0.043(8) 0.044(4) 0.047(5) -0.001(4) 0.004(5) -0.012(4)
C(1**) 0.043(9) 0.044(5) 0.047(5) -0.001(5) 0.004(5) -0.012(4)
C(4**) 0.04(1) 0.044(6) 0.047(6) -0.001(6) 0.004(5) -0.012(5)
C(7**) 0.043(8) 0.044(5) 0.047(5) -0.001(5) 0.004(5) -0.012(4)
C(5**) 0.043(8) 0.044(5) 0.047(5) -0.001(4) 0.004(5) -0.012(4)
C(6**) 0.043(8) 0.044(5) 0.047(5) -0.001(5) 0.004(5) -0.012(4)
C(6**) 0.043(8) 0.044(5) 0.047(5) -0.001(5) 0.004(5) -0.012(4)
C(5**) 0.043(8) 0.044(5) 0.047(5) -0.001(4) 0.004(5) -0.012(4)
C(7**) 0.043(8) 0.044(5) 0.047(5) -0.001(5) 0.004(5) -0.012(4)
C(1**) 0.043(9) 0.044(5) 0.047(5) -0.001(5) 0.004(5) -0.012(4)
C(4**) 0.04(1) 0.044(6) 0.047(6) -0.001(6) 0.004(5) -0.012(5)
C(8**) 0.043(8) 0.044(4) 0.047(5) -0.001(4) 0.004(5) -0.012(4)
C(2**) 0.043(8) 0.044(5) 0.047(6) -0.001(5) 0.004(5) -0.012(4)
C(3**) 0.043(7) 0.044(6) 0.047(5) -0.001(5) 0.004(5) -0.012(5)
C(9**) 0.043(8) 0.044(5) 0.047(5) -0.001(5) 0.004(5) -0.012(4)
C(12**) 0.043(10) 0.044(6) 0.047(5) -0.001(6) 0.004(5) -0.012(4)
N(1**) 0.043(6) 0.044(3) 0.047(4) -0.001(3) 0.004(4) -0.012(3)
C(10**) 0.043(7) 0.044(5) 0.047(6) -0.001(5) 0.004(4) -0.012(4)
C(11**) 0.04(1) 0.044(6) 0.047(5) -0.001(5) 0.004(5) -0.012(4)
Rh(1**) 0.0429(4) 0.0441(3) 0.0468(4) -0.0006(3) 0.0036(4) -0.0121(3)
N(2**) 0.043(7) 0.044(3) 0.047(4) -0.001(3) 0.004(4) -0.012(3)
N(2'*) 0.043(7) 0.044(3) 0.047(4) -0.001(3) 0.004(4) -0.012(3)
C(13**) 0.043(9) 0.044(5) 0.047(7) -0.001(5) 0.004(6) -0.012(5)
C(14**) 0.043(9) 0.044(5) 0.047(7) -0.001(4) 0.004(7) -0.012(5)
C(17**) 0.043(7) 0.044(4) 0.047(7) -0.001(4) 0.004(5) -0.012(5)
C(18**) 0.043(8) 0.044(5) 0.047(7) -0.001(4) 0.004(5) -0.012(4)
Rh(1'*) 0.0429(4) 0.0441(3) 0.0468(4) -0.0006(3) 0.0036(4) -0.0121(3)
N(1'*) 0.043(6) 0.044(3) 0.047(4) -0.001(3) 0.004(4) -0.012(3)
C(13'*) 0.043(9) 0.044(5) 0.047(7) -0.001(5) 0.004(6) -0.012(5)
C(14'*) 0.043(9) 0.044(5) 0.047(7) -0.001(4) 0.004(7) -0.012(5)
C(17'*) 0.043(7) 0.044(4) 0.047(7) -0.001(4) 0.004(5) -0.012(5)
C(18'*) 0.043(8) 0.044(5) 0.047(7) -0.001(4) 0.004(5) -0.012(4)
Rh(1*) 0.0429(4) 0.0441(3) 0.0468(4) 0.0006(3) -0.0036(4) -0.0121(3)
N(1*) 0.043(6) 0.044(3) 0.047(4) 0.001(3) -0.004(4) -0.012(3)
N(2*) 0.043(7) 0.044(3) 0.047(4) 0.001(3) -0.004(4) -0.012(3)
C(1*) 0.043(9) 0.044(5) 0.047(5) 0.001(5) -0.004(5) -0.012(4)
C(2*) 0.043(8) 0.044(5) 0.047(6) 0.001(5) -0.004(5) -0.012(4)
C(3*) 0.043(7) 0.044(6) 0.047(5) 0.001(5) -0.004(5) -0.012(5)
C(4*) 0.04(1) 0.044(6) 0.047(6) 0.001(6) -0.004(5) -0.012(5)
C(5*) 0.043(8) 0.044(5) 0.047(5) 0.001(4) -0.004(5) -0.012(4)
C(6*) 0.043(8) 0.044(5) 0.047(5) 0.001(5) -0.004(5) -0.012(4)
C(7*) 0.043(8) 0.044(5) 0.047(5) 0.001(5) -0.004(5) -0.012(4)
C(8*) 0.043(8) 0.044(4) 0.047(5) 0.001(4) -0.004(5) -0.012(4)
C(9*) 0.043(8) 0.044(5) 0.047(5) 0.001(5) -0.004(5) -0.012(4)
C(10*) 0.043(7) 0.044(5) 0.047(6) 0.001(5) -0.004(4) -0.012(4)
C(11*) 0.04(1) 0.044(6) 0.047(5) 0.001(5) -0.004(5) -0.012(4)
C(12*) 0.043(10) 0.044(6) 0.047(5) 0.001(6) -0.004(5) -0.012(4)
C(13*) 0.043(9) 0.044(5) 0.047(7) 0.001(5) -0.004(6) -0.012(5)
C(14*) 0.043(9) 0.044(5) 0.047(7) 0.001(4) -0.004(7) -0.012(5)
C(17*) 0.043(7) 0.044(4) 0.047(7) 0.001(4) -0.004(5) -0.012(5)
C(18*) 0.043(8) 0.044(5) 0.047(7) 0.001(4) -0.004(5) -0.012(4)
N(2**) 0.043(7) 0.044(3) 0.047(4) 0.001(3) -0.004(4) -0.012(3)
Rh(1**) 0.0429(4) 0.0441(3) 0.0468(4) 0.0006(3) -0.0036(4) -0.0121(3)
C(10**) 0.043(7) 0.044(5) 0.047(6) 0.001(5) -0.004(4) -0.012(4)
C(11**) 0.04(1) 0.044(6) 0.047(5) 0.001(5) -0.004(5) -0.012(4)
N(1**) 0.043(6) 0.044(3) 0.047(4) 0.001(3) -0.004(4) -0.012(3)
C(13**) 0.043(9) 0.044(5) 0.047(7) 0.001(5) -0.004(6) -0.012(5)
C(14**) 0.043(9) 0.044(5) 0.047(7) 0.001(4) -0.004(7) -0.012(5)
C(17**) 0.043(7) 0.044(4) 0.047(7) 0.001(4) -0.004(5) -0.012(5)
C(18**) 0.043(8) 0.044(5) 0.047(7) 0.001(4) -0.004(5) -0.012(4)
C(9**) 0.043(8) 0.044(5) 0.047(5) 0.001(5) -0.004(5) -0.012(4)
C(12**) 0.043(10) 0.044(6) 0.047(5) 0.001(6) -0.004(5) -0.012(4)
C(8**) 0.043(8) 0.044(4) 0.047(5) 0.001(4) -0.004(5) -0.012(4)
C(7**) 0.043(8) 0.044(5) 0.047(5) 0.001(5) -0.004(5) -0.012(4)
C(6**) 0.043(8) 0.044(5) 0.047(5) 0.001(5) -0.004(5) -0.012(4)
C(5**) 0.043(8) 0.044(5) 0.047(5) 0.001(4) -0.004(5) -0.012(4)
C(1**) 0.043(9) 0.044(5) 0.047(5) 0.001(5) -0.004(5) -0.012(4)
C(4**) 0.04(1) 0.044(6) 0.047(6) 0.001(6) -0.004(5) -0.012(5)
C(2**) 0.043(8) 0.044(5) 0.047(6) 0.001(5) -0.004(5) -0.012(4)
C(3**) 0.043(7) 0.044(6) 0.047(5) 0.001(5) -0.004(5) -0.012(5)
N(1**) 0.043(6) 0.044(3) 0.047(4) 0.001(3) -0.004(4) -0.012(3)
Rh(1**) 0.0429(4) 0.0441(3) 0.0468(4) 0.0006(3) -0.0036(4) -0.0121(3)
N(2'*) 0.043(7) 0.044(3) 0.047(4) 0.001(3) -0.004(4) -0.012(3)
C(13**) 0.043(9) 0.044(5) 0.047(7) 0.001(5) -0.004(6) -0.012(5)
C(14**) 0.043(9) 0.044(5) 0.047(7) 0.001(4) -0.004(7) -0.012(5)
C(17**) 0.043(7) 0.044(4) 0.047(7) 0.001(4) -0.004(5) -0.012(5)
C(18**) 0.043(8) 0.044(5) 0.047(7) 0.001(4) -0.004(5) -0.012(4)
C(10'*) 0.043(7) 0.044(5) 0.047(6) 0.001(5) -0.004(4) -0.012(4)
C(11'*) 0.04(1) 0.044(6) 0.047(5) 0.001(5) -0.004(5) -0.012(4)
C(9'*) 0.043(8) 0.044(5) 0.047(5) 0.001(5) -0.004(5) -0.012(4)
C(12'*) 0.043(10) 0.044(6) 0.047(5) 0.001(6) -0.004(5) -0.012(4)
C(8'*) 0.043(8) 0.044(4) 0.047(5) 0.001(4) -0.004(5) -0.012(4)
C(7'*) 0.043(8) 0.044(5) 0.047(5) 0.001(5) -0.004(5) -0.012(4)
C(6'*) 0.043(8) 0.044(5) 0.047(5) 0.001(5) -0.004(5) -0.012(4)
C(5'*) 0.043(8) 0.044(5) 0.047(5) 0.001(4) -0.004(5) -0.012(4)
C(1'*) 0.043(9) 0.044(5) 0.047(5) 0.001(5) -0.004(5) -0.012(4)
C(4'*) 0.04(1) 0.044(6) 0.047(6) 0.001(6) -0.004(5) -0.012(5)
C(2'*) 0.043(8) 0.044(5) 0.047(6) 0.001(5) -0.004(5) -0.012(4)
C(3'*) 0.043(7) 0.044(6) 0.047(5) 0.001(5) -0.004(5) -0.012(5)
N(1'*) 0.043(6) 0.044(3) 0.047(4) 0.001(3) -0.004(4) -0.012(3)
Rh(1'*) 0.0429(4) 0.0441(3) 0.0468(4) 0.0006(3) -0.0036(4) -0.0121(3)
N(2**) 0.043(7) 0.044(3) 0.047(4) 0.001(3) -0.004(4) -0.012(3)
C(13'*) 0.043(9) 0.044(5) 0.047(7) 0.001(5) -0.004(6) -0.012(5)
C(14'*) 0.043(9) 0.044(5) 0.047(7) 0.001(4) -0.004(7) -0.012(5)
C(17'*) 0.043(7) 0.044(4) 0.047(7) 0.001(4) -0.004(5) -0.012(5)
C(18'*) 0.043(8) 0.044(5) 0.047(7) 0.001(4) -0.004(5) -0.012(4)
Rh(1*) 0.0429(4) 0.0441(3) 0.0468(4) 0.0006(3) -0.0036(4) -0.0121(3)
N(1*) 0.043(6) 0.044(3) 0.047(4) 0.001(3) -0.004(4) -0.012(3)
N(2*) 0.043(7) 0.044(3) 0.047(4) 0.001(3) -0.004(4) -0.012(3)
C(1*) 0.043(9) 0.044(5) 0.047(5) 0.001(5) -0.004(5) -0.012(4)
C(2*) 0.043(8) 0.044(5) 0.047(6) 0.001(5) -0.004(5) -0.012(4)
C(3*) 0.043(7) 0.044(6) 0.047(5) 0.001(5) -0.004(5) -0.012(5)
C(4*) 0.04(1) 0.044(6) 0.047(6) 0.001(6) -0.004(5) -0.012(5)
C(5*) 0.043(8) 0.044(5) 0.047(5) 0.001(4) -0.004(5) -0.012(4)
C(6*) 0.043(8) 0.044(5) 0.047(5) 0.001(5) -0.004(5) -0.012(4)
C(7*) 0.043(8) 0.044(5) 0.047(5) 0.001(5) -0.004(5) -0.012(4)
C(8*) 0.043(8) 0.044(4) 0.047(5) 0.001(4) -0.004(5) -0.012(4)
C(9*) 0.043(8) 0.044(5) 0.047(5) 0.001(5) -0.004(5) -0.012(4)
C(10*) 0.043(7) 0.044(5) 0.047(6) 0.001(5) -0.004(4) -0.012(4)
C(11*) 0.04(1) 0.044(6) 0.047(5) 0.001(5) -0.004(5) -0.012(4)
C(12*) 0.043(10) 0.044(6) 0.047(5) 0.001(6) -0.004(5) -0.012(4)
C(13*) 0.043(9) 0.044(5) 0.047(7) 0.001(5) -0.004(6) -0.012(5)
C(14*) 0.043(9) 0.044(5) 0.047(7) 0.001(4) -0.004(7) -0.012(5)
C(17*) 0.043(7) 0.044(4) 0.047(7) 0.001(4) -0.004(5) -0.012(5)
C(18*) 0.043(8) 0.044(5) 0.047(7) 0.001(4) -0.004(5) -0.012(4)
N(2**) 0.043(7) 0.044(3) 0.047(4) 0.001(3) -0.004(4) -0.012(3)
Rh(1**) 0.0429(4) 0.0441(3) 0.0468(4) 0.0006(3) -0.0036(4) -0.0121(3)
C(10**) 0.043(7) 0.044(5) 0.047(6) 0.001(5) -0.004(4) -0.012(4)
C(11**) 0.04(1) 0.044(6) 0.047(5) 0.001(5) -0.004(5) -0.012(4)
N(1**) 0.043(6) 0.044(3) 0.047(4) 0.001(3) -0.004(4) -0.012(3)
C(13**) 0.043(9) 0.044(5) 0.047(7) 0.001(5) -0.004(6) -0.012(5)
C(14**) 0.043(9) 0.044(5) 0.047(7) 0.001(4) -0.004(7) -0.012(5)
C(17**) 0.043(7) 0.044(4) 0.047(7) 0.001(4) -0.004(5) -0.012(5)
C(18**) 0.043(8) 0.044(5) 0.047(7) 0.001(4) -0.004(5) -0.012(4)
C(9**) 0.043(8) 0.044(5) 0.047(5) 0.001(5) -0.004(5) -0.012(4)
C(12**) 0.043(10) 0.044(6) 0.047(5) 0.001(6) -0.004(5) -0.012(4)
C(8**) 0.043(8) 0.044(4) 0.047(5) 0.001(4) -0.004(5) -0.012(4)
C(7**) 0.043(8) 0.044(5) 0.047(5) 0.001(5) -0.004(5) -0.012(4)
C(6**) 0.043(8) 0.044(5) 0.047(5) 0.001(5) -0.004(5) -0.012(4)
C(5**) 0.043(8) 0.044(5) 0.047(5) 0.001(4) -0.004(5) -0.012(4)
C(1**) 0.043(9) 0.044(5) 0.047(5) 0.001(5) -0.004(5) -0.012(4)
C(4**) 0.04(1) 0.044(6) 0.047(6) 0.001(6) -0.004(5) -0.012(5)
C(2**) 0.043(8) 0.044(5) 0.047(6) 0.001(5) -0.004(5) -0.012(4)
C(3**) 0.043(7) 0.044(6) 0.047(5) 0.001(5) -0.004(5) -0.012(5)
N(1**) 0.043(6) 0.044(3) 0.047(4) 0.001(3) -0.004(4) -0.012(3)
Rh(1**) 0.0429(4) 0.0441(3) 0.0468(4) 0.0006(3) -0.0036(4) -0.0121(3)
N(2'*) 0.043(7) 0.044(3) 0.047(4) 0.001(3) -0.004(4) -0.012(3)
C(13**) 0.043(9) 0.044(5) 0.047(7) 0.001(5) -0.004(6) -0.012(5)
C(14**) 0.043(9) 0.044(5) 0.047(7) 0.001(4) -0.004(7) -0.012(5)
C(17**) 0.043(7) 0.044(4) 0.047(7) 0.001(4) -0.004(5) -0.012(5)
C(18**) 0.043(8) 0.044(5) 0.047(7) 0.001(4) -0.004(5) -0.012(4)
C(10'*) 0.043(7) 0.044(5) 0.047(6) 0.001(5) -0.004(4) -0.012(4)
C(11'*) 0.04(1) 0.044(6) 0.047(5) 0.001(5) -0.004(5) -0.012(4)
C(9'*) 0.043(8) 0.044(5) 0.047(5) 0.001(5) -0.004(5) -0.012(4)
C(12'*) 0.043(10) 0.044(6) 0.047(5) 0.001(6) -0.004(5) -0.012(4)
C(8'*) 0.043(8) 0.044(4) 0.047(5) 0.001(4) -0.004(5) -0.012(4)
C(7'*) 0.043(8) 0.044(5) 0.047(5) 0.001(5) -0.004(5) -0.012(4)
C(6'*) 0.043(8) 0.044(5) 0.047(5) 0.001(5) -0.004(5) -0.012(4)
C(5'*) 0.043(8) 0.044(5) 0.047(5) 0.001(4) -0.004(5) -0.012(4)
C(1'*) 0.043(9) 0.044(5) 0.047(5) 0.001(5) -0.004(5) -0.012(4)
C(4'*) 0.04(1) 0.044(6) 0.047(6) 0.001(6) -0.004(5) -0.012(5)
C(2'*) 0.043(8) 0.044(5) 0.047(6) 0.001(5) -0.004(5) -0.012(4)
C(3'*) 0.043(7) 0.044(6) 0.047(5) 0.001(5) -0.004(5) -0.012(5)
N(1'*) 0.043(6) 0.044(3) 0.047(4) 0.001(3) -0.004(4) -0.012(3)
Rh(1'*) 0.0429(4) 0.0441(3) 0.0468(4) 0.0006(3) -0.0036(4) -0.0121(3)
N(2**) 0.043(7) 0.044(3) 0.047(4) 0.001(3) -0.004(4) -0.012(3)
C(13'*) 0.043(9) 0.044(5) 0.047(7) 0.001(5) -0.004(6) -0.012(5)
C(14'*) 0.043(9) 0.044(5) 0.047(7) 0.001(4) -0.004(7) -0.012(5)
C(17'*) 0.043(7) 0.044(4) 0.047(7) 0.001(4) -0.004(5) -0.012(5)
C(18'*) 0.043(8) 0.044(5) 0.047(7) 0.001(4) -0.004(5) -0.012(4)

loop_
_atom_type_symbol
_atom_type_description
_atom_type_scat_dispersion_real
_atom_type_scat_dispersion_imag
_atom_type_scat_source
Rh Rh -1.118 0.919
;International Tables for Crystallography
(1992, Vol. C, Tables 4.2.6.8 and 6.1.1.1)
;
F F 0.017 0.010
;International Tables for Crystallography
(1992, Vol. C, Tables 4.2.6.8 and 6.1.1.1)
;
O O 0.011 0.006
;International Tables for Crystallography
(1992, Vol. C, Tables 4.2.6.8 and 6.1.1.1)
;
N N 0.006 0.003
;International Tables for Crystallography
(1992, Vol. C, Tables 4.2.6.8 and 6.1.1.1)
;
C C 0.003 0.002
;International Tables for Crystallography
(1992, Vol. C, Tables 4.2.6.8 and 6.1.1.1)
;
B B 0.001 0.001
;International Tables for Crystallography
(1992, Vol. C, Tables 4.2.6.8 and 6.1.1.1)
;
H H 0.000 0.000
;International Tables for Crystallography
(1992, Vol. C, Table 6.1.1.2)
;

loop_
_geom_angle_atom_site_label_1
_geom_angle_atom_site_label_2
_geom_angle_atom_site_label_3
_geom_angle
_geom_angle_site_symmetry_2
_geom_angle_site_symmetry_3
_geom_angle_publ_flag
N(1) Rh(1) N(2) 87.6(3) 1_555 3_645 yes
N(1) Rh(1) C(13) 91.6(3) 1_555 1_555 yes
N(1) Rh(1) C(14) 90.6(3) 1_555 1_555 yes
N(1) Rh(1) C(17) 163.2(3) 1_555 1_555 yes
N(1) Rh(1) C(18) 158.8(3) 1_555 1_555 yes
N(2) Rh(1) C(13) 165.9(4) 3_645 1_555 yes
N(2) Rh(1) C(14) 156.9(4) 3_645 1_555 yes
N(2) Rh(1) C(17) 92.6(3) 3_645 1_555 yes
N(2) Rh(1) C(18) 93.4(3) 3_645 1_555 yes
C(13) Rh(1) C(14) 37.2(4) 1_555 1_555 yes
C(13) Rh(1) C(17) 92.2(4) 1_555 1_555 yes
C(13) Rh(1) C(18) 82.3(3) 1_555 1_555 yes
C(14) Rh(1) C(17) 82.6(4) 1_555 1_555 yes
C(14) Rh(1) C(18) 96.5(4) 1_555 1_555 yes
C(17) Rh(1) C(18) 38.0(3) 1_555 1_555 yes
Rh(1) N(1) C(2) 120.6(6) 1_555 1_555 yes
Rh(1) N(1) C(3) 121.8(5) 1_555 1_555 yes
C(2) N(1) C(3) 117.4(8) 1_555 1_555 yes
Rh(1) N(2) C(10) 122.1(6) 3_655 1_555 yes
Rh(1) N(2) C(11) 120.3(5) 3_655 1_555 yes
C(10) N(2) C(11) 116.9(7) 1_555 1_555 yes
C(2) C(1) C(5) 119.5(8) 1_555 1_555 yes
N(1) C(2) C(1) 123.3(9) 1_555 1_555 yes
N(1) C(3) C(4) 121.7(8) 1_555 1_555 yes
C(3) C(4) C(5) 120.6(10) 1_555 1_555 yes
C(1) C(5) C(4) 117.4(8) 1_555 1_555 yes
C(1) C(5) C(6) 118.7(8) 1_555 1_555 yes
C(4) C(5) C(6) 123.9(10) 1_555 1_555 yes
C(5) C(6) C(7) 127.9(9) 1_555 1_555 yes
C(6) C(7) C(8) 124.5(8) 1_555 1_555 yes
C(7) C(8) C(9) 121.4(8) 1_555 1_555 yes
C(7) C(8) C(12) 122.7(9) 1_555 1_555 yes
C(9) C(8) C(12) 115.9(8) 1_555 1_555 yes
C(8) C(9) C(10) 121.0(8) 1_555 1_555 yes
N(2) C(10) C(9) 123.6(8) 1_555 1_555 yes
N(2) C(11) C(12) 124.0(7) 1_555 1_555 yes
C(8) C(12) C(11) 118.6(9) 1_555 1_555 yes
Rh(1) C(13) C(14) 69.9(5) 1_555 1_555 yes
Rh(1) C(13) C(20) 111.5(6) 1_555 1_555 yes
C(14) C(13) C(20) 126(1) 1_555 1_555 yes
Rh(1) C(14) C(13) 73.0(6) 1_555 1_555 yes
Rh(1) C(14) C(15) 110.0(6) 1_555 1_555 yes
C(13) C(14) C(15) 128.1(10) 1_555 1_555 yes
C(14) C(15) C(16) 114.0(10) 1_555 1_555 yes
C(15) C(16) C(17) 116(1) 1_555 1_555 yes
Rh(1) C(17) C(16) 109.7(6) 1_555 1_555 yes
Rh(1) C(17) C(18) 69.6(6) 1_555 1_555 yes
C(16) C(17) C(18) 124.8(9) 1_555 1_555 yes
Rh(1) C(18) C(17) 72.4(5) 1_555 1_555 yes
Rh(1) C(18) C(19) 110.8(5) 1_555 1_555 yes
C(17) C(18) C(19) 123(1) 1_555 1_555 yes
C(18) C(19) C(20) 115.5(8) 1_555 1_555 yes
C(13) C(20) C(19) 116.5(8) 1_555 1_555 yes
O(1) C(22) C(21) 122(1) 1_555 1_555 yes
O(1) C(22) C(23) 117(2) 1_555 1_555 yes
C(21) C(22) C(23) 119(1) 1_555 1_555 yes
F(1) B(1) F(2) 116(1) 1_555 1_555 yes
F(1) B(1) F(3) 112(1) 1_555 1_555 yes
F(1) B(1) F(4) 95(1) 1_555 1_555 yes
F(2) B(1) F(3) 115(1) 1_555 1_555 yes
F(2) B(1) F(4) 104(1) 1_555 1_555 yes
F(3) B(1) F(4) 110(1) 1_555 1_555 yes

loop_
_geom_bond_atom_site_label_1
_geom_bond_atom_site_label_2
_geom_bond_distance
_geom_bond_site_symmetry_2
_geom_bond_publ_flag
Rh(1) N(1) 2.101(7) . yes
Rh(1) N(2) 2.108(6) 3_645 yes
Rh(1) C(13) 2.149(8) . yes
Rh(1) C(14) 2.111(9) . yes
Rh(1) C(17) 2.148(9) . yes
Rh(1) C(18) 2.112(8) . yes
F(1) B(1) 1.26(1) . yes
F(2) B(1) 1.18(1) . yes
F(3) B(1) 1.34(1) . yes
F(4) B(1) 1.36(2) . yes
O(1) C(22) 1.22(2) . yes
N(1) C(2) 1.339(10) . yes
N(1) C(3) 1.35(1) . yes
N(2) C(10) 1.313(10) . yes
N(2) C(11) 1.32(1) . yes
C(1) C(2) 1.37(1) . yes
C(1) C(5) 1.37(1) . yes
C(3) C(4) 1.36(1) . yes
C(4) C(5) 1.39(1) . yes
C(5) C(6) 1.49(1) . yes
C(6) C(7) 1.30(1) . yes
C(7) C(8) 1.47(1) . yes
C(8) C(9) 1.38(1) . yes
C(8) C(12) 1.40(1) . yes
C(9) C(10) 1.38(1) . yes
C(11) C(12) 1.41(1) . yes
C(13) C(14) 1.36(1) . yes
C(13) C(20) 1.47(1) . yes
C(14) C(15) 1.53(2) . yes
C(15) C(16) 1.45(2) . yes
C(16) C(17) 1.53(1) . yes
C(17) C(18) 1.39(1) . yes
C(18) C(19) 1.51(1) . yes
C(19) C(20) 1.49(1) . yes
C(21) C(22) 1.45(3) . yes
C(22) C(23) 1.48(2) . yes

loop_
_geom_contact_atom_site_label_1
_geom_contact_atom_site_label_2
_geom_contact_distance
_geom_contact_site_symmetry_2
Rh(1) F(3) 3.509(7) 8_555
F(1) C(9) 3.27(1) 7_555
F(1) C(1) 3.39(1) 2_456
F(1) C(21) 3.52(2) 4_655
F(1) C(22) 3.53(2) 4_655
F(1) C(6) 3.54(2) 2_456
F(1) C(10) 3.58(1) 7_555
F(2) C(21) 3.42(2) 7_455
F(3) C(11) 3.156(9) 6_545
F(3) C(3) 3.44(1) 8_455
F(3) C(18) 3.59(1) 8_455
F(4) C(23) 3.32(2) 8_355
F(4) C(12) 3.49(2) 2_456
F(4) C(6) 3.53(1) 2_456
F(4) C(15) 3.53(2) 7_455
F(4) C(14) 3.53(1) 7_455
O(1) C(2) 3.39(2) 8_555
N(2) C(18) 3.07(1) 3_655
N(2) C(17) 3.08(1) 3_655
N(2) C(2) 3.54(1) 3_655
C(1) C(9) 3.57(1) 8_555
